data_1561263
loop_
_publ_author_name
'Yuan, Fei'
'Yuan, Chun-Mei'
'Hu, Huai-Ming'
'Wang, Ting-Ting'
'Zhou, Chun-Sheng'

_publ_section_title
;
 Structural diversity of a series of terpyridyl carboxylate coordination
 polymers: Luminescent sensor and magnetic properties
;
_journal_name_full 'Journal of Solid State Chemistry'
_journal_page_first 588
_journal_page_last 601
_journal_paper_doi 10.1016/j.jssc.2017.11.023
_journal_volume 258
_journal_year 2018
_chemical_formula_sum 'C36 H34 N6 O13 Zn2'
_chemical_formula_weight 889.43
_space_group_IT_number 13
_space_group_name_Hall '-P 2yac'
_space_group_name_H-M_alt 'P 1 2/n 1'
_symmetry_cell_setting monoclinic
_symmetry_space_group_name_H-M 'P 1 2/n 1'
_atom_sites_solution_hydrogens geom
_atom_sites_solution_primary direct
_atom_sites_solution_secondary difmap
_cell_angle_alpha 90.00
_cell_angle_beta 102.533(4)
_cell_angle_gamma 90.00
_cell_formula_units_Z 2
_cell_length_a 8.8485(17)
_cell_length_b 11.661(2)
_cell_length_c 17.702(3)
_cell_measurement_reflns_used 1643
_cell_measurement_temperature 296(2)
_cell_measurement_theta_max 23.67
_cell_measurement_theta_min 2.86
_cell_volume 1783.0(6)
_computing_cell_refinement 'Bruker SAINT'
_computing_data_collection 'Bruker APEX2'
_computing_data_reduction 'Bruker SAINT'
_computing_molecular_graphics 'Bruker SHELXTL'
_computing_publication_material 'Bruker SHELXTL'
_computing_structure_refinement 'SHELXL-97 (Sheldrick, 1997)'
_computing_structure_solution 'SHELXS-97 (Sheldrick, 1990)'
_diffrn_ambient_temperature 296(2)
_diffrn_measured_fraction_theta_full 0.999
_diffrn_measured_fraction_theta_max 0.999
_diffrn_measurement_device_type 'Bruker APEX-II CCD'
_diffrn_measurement_method '\f and \w scans'
_diffrn_radiation_monochromator graphite
_diffrn_radiation_source 'fine-focus sealed tube'
_diffrn_radiation_type MoK\a
_diffrn_radiation_wavelength 0.71073
_diffrn_reflns_av_R_equivalents 0.0447
_diffrn_reflns_av_sigmaI/netI 0.0546
_diffrn_reflns_limit_h_max 10
_diffrn_reflns_limit_h_min -7
_diffrn_reflns_limit_k_max 13
_diffrn_reflns_limit_k_min -13
_diffrn_reflns_limit_l_max 21
_diffrn_reflns_limit_l_min -21
_diffrn_reflns_number 8719
_diffrn_reflns_theta_full 25.05
_diffrn_reflns_theta_max 25.05
_diffrn_reflns_theta_min 2.11
_diffrn_standards_decay_% 0
_diffrn_standards_interval_count 0
_diffrn_standards_interval_time 0
_diffrn_standards_number 0
_exptl_absorpt_coefficient_mu 1.424
_exptl_absorpt_correction_T_max 0.770
_exptl_absorpt_correction_T_min 0.715
_exptl_absorpt_correction_type multi-scan
_exptl_absorpt_process_details sadbas
_exptl_crystal_colour colorless
_exptl_crystal_density_diffrn 1.657
_exptl_crystal_density_method 'not measured'
_exptl_crystal_description block
_exptl_crystal_F_000 912
_exptl_crystal_size_max 0.24
_exptl_crystal_size_mid 0.20
_exptl_crystal_size_min 0.18
_refine_diff_density_max 0.630
_refine_diff_density_min -0.534
_refine_diff_density_rms 0.078
_refine_ls_extinction_method none
_refine_ls_goodness_of_fit_ref 1.042
_refine_ls_hydrogen_treatment mixed
_refine_ls_matrix_type full
_refine_ls_number_parameters 271
_refine_ls_number_reflns 3165
_refine_ls_number_restraints 4
_refine_ls_restrained_S_all 1.043
_refine_ls_R_factor_all 0.0607
_refine_ls_R_factor_gt 0.0439
_refine_ls_shift/su_max 0.000
_refine_ls_shift/su_mean 0.000
_refine_ls_structure_factor_coef Fsqd
_refine_ls_weighting_details 'calc w=1/[\s^2^(Fo^2^)+(0.0602P)^2^+0.1601P] where P=(Fo^2^+2Fc^2^)/3'
_refine_ls_weighting_scheme calc
_refine_ls_wR_factor_gt 0.1088
_refine_ls_wR_factor_ref 0.1189
_reflns_number_gt 2403
_reflns_number_total 3165
_reflns_threshold_expression >2sigma(I)
_cod_data_source_file JSSC-2018-258-588.cif
_cod_data_source_block nw1816_0m
_cod_depositor_comments
;
The following automatic conversions were performed:

data item '_symmetry_cell_setting' value 'Monoclinic' was changed to
'monoclinic' in accordance with the built-in table derived from the
CIF Core dictionary named 'cif_core.dic' version 2.4.5 last updated
on 2014-11-21.

Automatic conversion script
Id: cif_fix_values 8369 2020-08-20 11:38:08Z andrius 
;
_cod_original_cell_volume 1783.1(6)
_cod_original_sg_symbol_H-M P2/n
_cod_database_code 1561263

loop_
_symmetry_equiv_pos_as_xyz
'x, y, z'
'-x+1/2, y, -z+1/2'
'-x, -y, -z'
'x-1/2, -y, z-1/2'

loop_
_atom_site_label
_atom_site_type_symbol
_atom_site_fract_x
_atom_site_fract_y
_atom_site_fract_z
_atom_site_U_iso_or_equiv
_atom_site_adp_type
_atom_site_occupancy
_atom_site_symmetry_multiplicity
_atom_site_calc_flag
_atom_site_refinement_flags
_atom_site_disorder_assembly
_atom_site_disorder_group
Zn1 Zn 0.65821(5) -0.31680(3) 0.09348(2) 0.02891(17) Uani 1 1 d . . .
N1 N 0.6291(4) -0.1521(2) 0.13397(17) 0.0324(8) Uani 1 1 d . . .
N2 N 0.4836(4) 0.1950(2) 0.27162(16) 0.0272(7) Uani 1 1 d . . .
N3 N 0.2513(4) 0.3095(2) 0.49399(17) 0.0300(7) Uani 1 1 d . . .
O1 O 0.5837(3) 0.5923(2) 0.18414(14) 0.0349(6) Uani 1 1 d . . .
O2 O 0.6335(3) 0.4844(2) 0.09062(13) 0.0380(7) Uani 1 1 d . . .
O3 O 0.0561(5) 0.8464(4) 0.1276(3) 0.1211(18) Uani 1 1 d . . .
O4 O 0.1980(5) 0.7204(4) 0.0922(2) 0.0930(13) Uani 1 1 d . . .
C1 C 0.7102(5) -0.0624(3) 0.1183(2) 0.0385(10) Uani 1 1 d . . .
H1 H 0.7878 -0.0748 0.0912 0.046 Uiso 1 1 calc R . .
C2 C 0.6848(5) 0.0473(3) 0.1400(2) 0.0356(9) Uani 1 1 d . . .
H2 H 0.7413 0.1076 0.1256 0.043 Uiso 1 1 calc R . .
C3 C 0.5751(4) 0.0687(3) 0.18334(19) 0.0265(8) Uani 1 1 d . . .
C4 C 0.4955(5) -0.0247(3) 0.2030(2) 0.0396(10) Uani 1 1 d . . .
H4 H 0.4238 -0.0153 0.2339 0.048 Uiso 1 1 calc R . .
C5 C 0.5235(5) -0.1317(3) 0.1763(2) 0.0382(10) Uani 1 1 d . . .
H5 H 0.4659 -0.1931 0.1882 0.046 Uiso 1 1 calc R . .
C6 C 0.5469(4) 0.1860(3) 0.2097(2) 0.0275(8) Uani 1 1 d . . .
C7 C 0.5850(4) 0.2821(3) 0.1703(2) 0.0298(9) Uani 1 1 d . . .
H7 H 0.6304 0.2736 0.1279 0.036 Uiso 1 1 calc R . .
C8 C 0.5539(4) 0.3897(3) 0.19536(19) 0.0271(8) Uani 1 1 d . . .
C9 C 0.4869(4) 0.3994(3) 0.2585(2) 0.0291(8) Uani 1 1 d . . .
H9 H 0.4634 0.4710 0.2759 0.035 Uiso 1 1 calc R . .
C10 C 0.4550(4) 0.3001(3) 0.2957(2) 0.0280(8) Uani 1 1 d . . .
C11 C 0.3122(5) 0.4028(3) 0.4699(2) 0.0421(11) Uani 1 1 d . . .
H11 H 0.3103 0.4705 0.4974 0.051 Uiso 1 1 calc R . .
C12 C 0.3782(5) 0.4047(3) 0.4063(2) 0.0431(11) Uani 1 1 d . . .
H12 H 0.4178 0.4727 0.3912 0.052 Uiso 1 1 calc R . .
C13 C 0.3852(4) 0.3046(3) 0.3649(2) 0.0266(8) Uani 1 1 d . . .
C14 C 0.3215(5) 0.2081(3) 0.3901(2) 0.0367(10) Uani 1 1 d . . .
H14 H 0.3239 0.1386 0.3647 0.044 Uiso 1 1 calc R . .
C15 C 0.2542(5) 0.2151(3) 0.4532(2) 0.0376(10) Uani 1 1 d . . .
H15 H 0.2081 0.1495 0.4679 0.045 Uiso 1 1 calc R . .
C16 C 0.5920(4) 0.4950(3) 0.15340(19) 0.0286(8) Uani 1 1 d . . .
C17 C 0.1426(5) 0.8196(5) 0.0843(3) 0.0590(15) Uani 1 1 d . . .
C18 C 0.1808(7) 0.8890(5) 0.0335(3) 0.0782(17) Uani 1 1 d . . .
H18A H 0.1619 0.8521 -0.0162 0.117 Uiso 1 1 calc R . .
H18B H 0.2886 0.9081 0.0491 0.117 Uiso 1 1 calc R . .
H18C H 0.1199 0.9577 0.0301 0.117 Uiso 1 1 calc R . .
O5 O 0.8842(3) -0.3371(3) 0.15937(16) 0.0437(7) Uani 1 1 d D . .
H5A H 0.960(4) -0.300(3) 0.156(3) 0.052 Uiso 1 1 d D . .
H5B H 0.902(5) -0.346(4) 0.2071(12) 0.052 Uiso 1 1 d D . .
O6 O 0.4350(3) -0.3136(2) 0.02251(16) 0.0411(7) Uani 1 1 d D . .
H6A H 0.407(5) -0.363(3) -0.0122(19) 0.049 Uiso 1 1 d D . .
H6B H 0.362(3) -0.302(3) 0.042(2) 0.049 Uiso 1 1 d D . .
O7 O 0.2500 0.6237(5) 0.2500 0.0856(16) Uani 1 2 d S . .

loop_
_atom_site_aniso_label
_atom_site_aniso_U_11
_atom_site_aniso_U_22
_atom_site_aniso_U_33
_atom_site_aniso_U_23
_atom_site_aniso_U_13
_atom_site_aniso_U_12
Zn1 0.0453(3) 0.0192(3) 0.0275(3) 0.00096(17) 0.0194(2) 0.0004(2)
N1 0.048(2) 0.0213(17) 0.0320(17) -0.0037(14) 0.0163(15) -0.0008(15)
N2 0.0422(18) 0.0176(15) 0.0256(16) -0.0021(12) 0.0157(14) -0.0013(14)
N3 0.0400(18) 0.0243(16) 0.0289(17) -0.0026(13) 0.0145(14) -0.0013(15)
O1 0.0594(18) 0.0199(14) 0.0295(14) 0.0006(11) 0.0188(13) -0.0038(12)
O2 0.0659(19) 0.0256(14) 0.0294(14) -0.0005(11) 0.0254(14) -0.0075(13)
O3 0.086(3) 0.160(5) 0.129(4) -0.032(3) 0.049(3) 0.025(3)
O4 0.109(3) 0.087(3) 0.100(3) -0.004(3) 0.061(3) -0.011(3)
C1 0.045(2) 0.029(2) 0.048(2) -0.0074(18) 0.025(2) -0.0026(19)
C2 0.047(2) 0.025(2) 0.041(2) -0.0038(17) 0.0241(19) -0.0052(18)
C3 0.039(2) 0.0206(19) 0.0222(18) -0.0028(15) 0.0107(16) -0.0016(16)
C4 0.057(3) 0.028(2) 0.044(2) 0.0013(18) 0.034(2) -0.001(2)
C5 0.056(3) 0.021(2) 0.046(2) -0.0007(18) 0.028(2) -0.0038(19)
C6 0.037(2) 0.0219(19) 0.0262(19) -0.0024(15) 0.0140(16) -0.0004(16)
C7 0.046(2) 0.0243(19) 0.0235(19) -0.0010(15) 0.0168(17) -0.0002(17)
C8 0.038(2) 0.0214(19) 0.0232(18) 0.0011(15) 0.0087(16) -0.0016(16)
C9 0.042(2) 0.0182(18) 0.031(2) -0.0022(15) 0.0164(17) 0.0021(16)
C10 0.035(2) 0.0248(19) 0.0259(19) 0.0003(15) 0.0113(16) 0.0007(16)
C11 0.066(3) 0.029(2) 0.041(2) -0.0104(18) 0.033(2) -0.008(2)
C12 0.065(3) 0.026(2) 0.049(3) -0.0058(18) 0.037(2) -0.007(2)
C13 0.035(2) 0.0238(19) 0.0245(18) 0.0014(15) 0.0139(16) -0.0035(16)
C14 0.061(3) 0.022(2) 0.033(2) -0.0050(16) 0.023(2) -0.0027(19)
C15 0.060(3) 0.026(2) 0.034(2) -0.0012(17) 0.026(2) -0.0101(19)
C16 0.038(2) 0.023(2) 0.0261(19) 0.0033(16) 0.0095(16) -0.0050(16)
C17 0.032(2) 0.085(4) 0.063(3) -0.022(3) 0.015(2) 0.014(3)
C18 0.093(4) 0.073(4) 0.073(4) 0.025(3) 0.029(3) 0.000(3)
O5 0.0444(18) 0.054(2) 0.0325(15) 0.0091(15) 0.0076(14) -0.0001(14)
O6 0.0450(17) 0.0452(18) 0.0356(16) -0.0111(13) 0.0146(14) 0.0010(15)
O7 0.090(4) 0.075(4) 0.092(4) 0.000 0.021(3) 0.000

loop_
_atom_type_symbol
_atom_type_description
_atom_type_scat_dispersion_real
_atom_type_scat_dispersion_imag
_atom_type_scat_source
C C 0.0033 0.0016 'International Tables Vol C Tables 4.2.6.8 and 6.1.1.4'
H H 0.0000 0.0000 'International Tables Vol C Tables 4.2.6.8 and 6.1.1.4'
N N 0.0061 0.0033 'International Tables Vol C Tables 4.2.6.8 and 6.1.1.4'
O O 0.0106 0.0060 'International Tables Vol C Tables 4.2.6.8 and 6.1.1.4'
Zn Zn 0.2839 1.4301 'International Tables Vol C Tables 4.2.6.8 and 6.1.1.4'

loop_
_geom_angle_atom_site_label_1
_geom_angle_atom_site_label_2
_geom_angle_atom_site_label_3
_geom_angle
_geom_angle_site_symmetry_1
_geom_angle_site_symmetry_3
N1 Zn1 O6 91.08(12) . .
N1 Zn1 O5 94.98(12) . .
O6 Zn1 O5 173.93(12) . .
N1 Zn1 N3 110.53(11) . 4_655
O6 Zn1 N3 89.22(12) . 4_655
O5 Zn1 N3 88.34(12) . 4_655
N1 Zn1 O1 96.70(11) . 1_545
O6 Zn1 O1 93.13(11) . 1_545
O5 Zn1 O1 86.50(11) . 1_545
N3 Zn1 O1 152.62(10) 4_655 1_545
N1 Zn1 O2 155.02(10) . 1_545
O6 Zn1 O2 86.16(10) . 1_545
O5 Zn1 O2 88.48(11) . 1_545
N3 Zn1 O2 94.26(9) 4_655 1_545
O1 Zn1 O2 58.75(8) 1_545 1_545
N1 Zn1 C16 126.20(12) . 1_545
O6 Zn1 C16 89.61(11) . 1_545
O5 Zn1 C16 87.09(11) . 1_545
N3 Zn1 C16 123.27(11) 4_655 1_545
O1 Zn1 C16 29.62(9) 1_545 1_545
O2 Zn1 C16 29.13(9) 1_545 1_545
C1 N1 C5 116.7(3) . .
C1 N1 Zn1 122.6(3) . .
C5 N1 Zn1 120.6(3) . .
C10 N2 C6 118.2(3) . .
C15 N3 C11 116.8(3) . .
C15 N3 Zn1 123.4(2) . 4_556
C11 N3 Zn1 119.8(2) . 4_556
C16 O1 Zn1 93.7(2) . 1_565
C16 O2 Zn1 85.8(2) . 1_565
N1 C1 C2 123.2(3) . .
N1 C1 H1 118.4 . .
C2 C1 H1 118.4 . .
C1 C2 C3 120.1(4) . .
C1 C2 H2 119.9 . .
C3 C2 H2 119.9 . .
C4 C3 C2 117.0(3) . .
C4 C3 C6 121.2(3) . .
C2 C3 C6 121.7(3) . .
C5 C4 C3 119.3(3) . .
C5 C4 H4 120.4 . .
C3 C4 H4 120.4 . .
N1 C5 C4 123.6(4) . .
N1 C5 H5 118.2 . .
C4 C5 H5 118.2 . .
N2 C6 C7 122.3(3) . .
N2 C6 C3 117.2(3) . .
C7 C6 C3 120.5(3) . .
C8 C7 C6 118.8(3) . .
C8 C7 H7 120.6 . .
C6 C7 H7 120.6 . .
C7 C8 C9 119.1(3) . .
C7 C8 C16 120.0(3) . .
C9 C8 C16 120.9(3) . .
C8 C9 C10 118.8(3) . .
C8 C9 H9 120.6 . .
C10 C9 H9 120.6 . .
N2 C10 C9 122.7(3) . .
N2 C10 C13 115.8(3) . .
C9 C10 C13 121.6(3) . .
N3 C11 C12 123.4(4) . .
N3 C11 H11 118.3 . .
C12 C11 H11 118.3 . .
C11 C12 C13 119.6(4) . .
C11 C12 H12 120.2 . .
C13 C12 H12 120.2 . .
C14 C13 C12 116.7(3) . .
C14 C13 C10 120.7(3) . .
C12 C13 C10 122.6(3) . .
C13 C14 C15 119.6(3) . .
C13 C14 H14 120.2 . .
C15 C14 H14 120.2 . .
N3 C15 C14 123.7(3) . .
N3 C15 H15 118.1 . .
C14 C15 H15 118.1 . .
O2 C16 O1 121.7(3) . .
O2 C16 C8 119.8(3) . .
O1 C16 C8 118.5(3) . .
O2 C16 Zn1 65.06(18) . 1_565
O1 C16 Zn1 56.63(17) . 1_565
C8 C16 Zn1 174.9(2) . 1_565
O3 C17 O4 116.5(6) . .
O3 C17 C18 123.9(6) . .
O4 C17 C18 119.6(5) . .
C17 C18 H18A 109.5 . .
C17 C18 H18B 109.5 . .
H18A C18 H18B 109.5 . .
C17 C18 H18C 109.5 . .
H18A C18 H18C 109.5 . .
H18B C18 H18C 109.5 . .
Zn1 O5 H5A 128(3) . .
Zn1 O5 H5B 122(3) . .
H5A O5 H5B 99(4) . .
Zn1 O6 H6A 121(3) . .
Zn1 O6 H6B 119(3) . .
H6A O6 H6B 106(4) . .

loop_
_geom_bond_atom_site_label_1
_geom_bond_atom_site_label_2
_geom_bond_distance
_geom_bond_site_symmetry_2
Zn1 N1 2.085(3) .
Zn1 O6 2.098(3) .
Zn1 O5 2.099(3) .
Zn1 N3 2.102(3) 4_655
Zn1 O1 2.143(2) 1_545
Zn1 O2 2.328(3) 1_545
Zn1 C16 2.561(3) 1_545
N1 C1 1.332(5) .
N1 C5 1.340(5) .
N2 C10 1.339(4) .
N2 C6 1.340(4) .
N3 C15 1.320(4) .
N3 C11 1.325(5) .
N3 Zn1 2.102(3) 4_556
O1 C16 1.268(4) .
O1 Zn1 2.143(2) 1_565
O2 C16 1.250(4) .
O2 Zn1 2.328(3) 1_565
O3 C17 1.235(6) .
O4 C17 1.253(6) .
C1 C2 1.368(5) .
C1 H1 0.9300 .
C2 C3 1.384(5) .
C2 H2 0.9300 .
C3 C4 1.381(5) .
C3 C6 1.484(5) .
C4 C5 1.375(5) .
C4 H4 0.9300 .
C5 H5 0.9300 .
C6 C7 1.399(5) .
C7 C8 1.378(5) .
C7 H7 0.9300 .
C8 C9 1.379(5) .
C8 C16 1.511(5) .
C9 C10 1.390(5) .
C9 H9 0.9300 .
C10 C13 1.488(5) .
C11 C12 1.376(5) .
C11 H11 0.9300 .
C12 C13 1.387(5) .
C12 H12 0.9300 .
C13 C14 1.375(5) .
C14 C15 1.378(5) .
C14 H14 0.9300 .
C15 H15 0.9300 .
C16 Zn1 2.561(3) 1_565
C17 C18 1.308(7) .
C18 H18A 0.9600 .
C18 H18B 0.9600 .
C18 H18C 0.9600 .
O5 H5A 0.810(19) .
O5 H5B 0.831(19) .
O6 H6A 0.842(19) .
O6 H6B 0.808(19) .

loop_
_geom_torsion_atom_site_label_1
_geom_torsion_atom_site_label_2
_geom_torsion_atom_site_label_3
_geom_torsion_atom_site_label_4
_geom_torsion
_geom_torsion_site_symmetry_1
_geom_torsion_site_symmetry_2
_geom_torsion_site_symmetry_3
_geom_torsion_site_symmetry_4
O6 Zn1 N1 C1 -113.1(3) . . . .
O5 Zn1 N1 C1 66.6(3) . . . .
N3 Zn1 N1 C1 -23.5(3) 4_655 . . .
O1 Zn1 N1 C1 153.6(3) 1_545 . . .
O2 Zn1 N1 C1 163.7(3) 1_545 . . .
C16 Zn1 N1 C1 156.6(3) 1_545 . . .
O6 Zn1 N1 C5 65.4(3) . . . .
O5 Zn1 N1 C5 -114.9(3) . . . .
N3 Zn1 N1 C5 155.0(3) 4_655 . . .
O1 Zn1 N1 C5 -27.9(3) 1_545 . . .
O2 Zn1 N1 C5 -17.8(5) 1_545 . . .
C16 Zn1 N1 C5 -24.9(4) 1_545 . . .
C5 N1 C1 C2 -3.2(6) . . . .
Zn1 N1 C1 C2 175.4(3) . . . .
N1 C1 C2 C3 2.9(6) . . . .
C1 C2 C3 C4 0.2(6) . . . .
C1 C2 C3 C6 178.5(4) . . . .
C2 C3 C4 C5 -2.8(6) . . . .
C6 C3 C4 C5 179.0(4) . . . .
C1 N1 C5 C4 0.4(6) . . . .
Zn1 N1 C5 C4 -178.2(3) . . . .
C3 C4 C5 N1 2.6(6) . . . .
C10 N2 C6 C7 0.6(5) . . . .
C10 N2 C6 C3 -179.0(3) . . . .
C4 C3 C6 N2 21.3(5) . . . .
C2 C3 C6 N2 -156.9(4) . . . .
C4 C3 C6 C7 -158.3(4) . . . .
C2 C3 C6 C7 23.5(5) . . . .
N2 C6 C7 C8 -1.0(6) . . . .
C3 C6 C7 C8 178.5(3) . . . .
C6 C7 C8 C9 0.2(5) . . . .
C6 C7 C8 C16 -179.3(3) . . . .
C7 C8 C9 C10 1.0(5) . . . .
C16 C8 C9 C10 -179.5(3) . . . .
C6 N2 C10 C9 0.7(6) . . . .
C6 N2 C10 C13 -179.8(3) . . . .
C8 C9 C10 N2 -1.5(6) . . . .
C8 C9 C10 C13 179.0(3) . . . .
C15 N3 C11 C12 -0.8(6) . . . .
Zn1 N3 C11 C12 178.7(3) 4_556 . . .
N3 C11 C12 C13 -1.1(7) . . . .
C11 C12 C13 C14 1.2(6) . . . .
C11 C12 C13 C10 -179.9(4) . . . .
N2 C10 C13 C14 -14.8(5) . . . .
C9 C10 C13 C14 164.7(4) . . . .
N2 C10 C13 C12 166.3(4) . . . .
C9 C10 C13 C12 -14.1(6) . . . .
C12 C13 C14 C15 0.5(6) . . . .
C10 C13 C14 C15 -178.4(4) . . . .
C11 N3 C15 C14 2.6(6) . . . .
Zn1 N3 C15 C14 -176.8(3) 4_556 . . .
C13 C14 C15 N3 -2.6(7) . . . .
Zn1 O2 C16 O1 0.1(4) 1_565 . . .
Zn1 O2 C16 C8 -178.4(3) 1_565 . . .
Zn1 O1 C16 O2 -0.2(4) 1_565 . . .
Zn1 O1 C16 C8 178.4(3) 1_565 . . .
C7 C8 C16 O2 8.9(5) . . . .
C9 C8 C16 O2 -170.6(3) . . . .
C7 C8 C16 O1 -169.7(3) . . . .
C9 C8 C16 O1 10.8(5) . . . .
C7 C8 C16 Zn1 -155(3) . . . 1_565
C9 C8 C16 Zn1 26(3) . . . 1_565
